data_1529328
loop_
_publ_author_name
'Chitnis, Saurabh S.'
'Robertson, Alasdair P. M.'
'Burford, Neil'
'Patrick, Brian O.'
'McDonald, Robert'
'Ferguson, Michael J.'

_publ_section_title
;
 Bipyridine complexes of E3+(E = P, As, Sb, Bi): strong Lewis acids,
 sources of E(OTf)3and synthons for EIand EVcations
;
_journal_issue 11
_journal_name_full 'Chem. Sci.'
_journal_page_first 6545
_journal_paper_doi 10.1039/C5SC02423D
_journal_volume 6
_journal_year 2015
_chemical_formula_moiety 'C21 H30 N6 P, 3(C F3 O3 S), 1.5(C2 H3 N)'
_chemical_formula_sum 'C27 H34.5 F9 N7.5 O9 P S3'
_chemical_formula_weight 906.27
_space_group_crystal_system triclinic
_space_group_IT_number 2
_space_group_name_Hall '-P 1'
_space_group_name_H-M_alt 'P -1'
_symmetry_space_group_name_Hall '-P 1'
_symmetry_space_group_name_H-M 'P -1'
_atom_sites_solution_hydrogens geom
_audit_creation_method SHELXL-2014/7
_audit_update_record
;
2015-07-05 deposited with the CCDC.
2015-08-03 downloaded from the CCDC.
;
_cell_angle_alpha 76.0415(7)
_cell_angle_beta 87.9220(7)
_cell_angle_gamma 73.5660(7)
_cell_formula_units_Z 4
_cell_length_a 13.2699(7)
_cell_length_b 15.7880(8)
_cell_length_c 20.4958(10)
_cell_measurement_reflns_used 9948
_cell_measurement_temperature 193(2)
_cell_measurement_theta_max 26.55
_cell_measurement_theta_min 2.20
_cell_volume 3994.6(4)
_computing_cell_refinement 'Bruker SAINT'
_computing_data_collection 'Bruker APEX2'
_computing_data_reduction 'Bruker SAINT'
_computing_molecular_graphics 'Bruker SHELXTL'
_computing_publication_material 'Bruker SHELXTL'
_computing_structure_refinement 'SHELXL-2014/7 (Sheldrick, 2014)'
_computing_structure_solution 'SHELXD (Schneider & Sheldrick, 2002)'
_diffrn_ambient_temperature 193(2)
_diffrn_measured_fraction_theta_full 0.999
_diffrn_measured_fraction_theta_max 0.967
_diffrn_measurement_device_type 'Bruker APEX-II CCD'
_diffrn_measurement_method '\w scans'
_diffrn_radiation_type MoK\a
_diffrn_radiation_wavelength 0.71073
_diffrn_reflns_av_R_equivalents 0.0213
_diffrn_reflns_av_unetI/netI 0.0321
_diffrn_reflns_laue_measured_fraction_full 0.999
_diffrn_reflns_laue_measured_fraction_max 0.967
_diffrn_reflns_limit_h_max 17
_diffrn_reflns_limit_h_min -17
_diffrn_reflns_limit_k_max 20
_diffrn_reflns_limit_k_min -21
_diffrn_reflns_limit_l_max 27
_diffrn_reflns_limit_l_min -27
_diffrn_reflns_number 37238
_diffrn_reflns_point_group_measured_fraction_full 0.999
_diffrn_reflns_point_group_measured_fraction_max 0.967
_diffrn_reflns_theta_full 25.242
_diffrn_reflns_theta_max 28.315
_diffrn_reflns_theta_min 1.024
_exptl_absorpt_coefficient_mu 0.325
_exptl_absorpt_correction_T_max 0.9878
_exptl_absorpt_correction_T_min 0.8870
_exptl_absorpt_correction_type numerical
_exptl_absorpt_process_details 'SADABS 2014/5'
_exptl_crystal_colour colourless
_exptl_crystal_density_diffrn 1.507
_exptl_crystal_description prism
_exptl_crystal_F_000 1860
_exptl_crystal_size_max 0.427
_exptl_crystal_size_mid 0.407
_exptl_crystal_size_min 0.198
_refine_diff_density_max 0.863
_refine_diff_density_min -0.386
_refine_diff_density_rms 0.065
_refine_ls_extinction_method none
_refine_ls_goodness_of_fit_ref 1.087
_refine_ls_hydrogen_treatment constr
_refine_ls_matrix_type full
_refine_ls_number_parameters 1040
_refine_ls_number_reflns 19236
_refine_ls_number_restraints 1
_refine_ls_restrained_S_all 1.087
_refine_ls_R_factor_all 0.0746
_refine_ls_R_factor_gt 0.0544
_refine_ls_shift/su_max 0.001
_refine_ls_shift/su_mean 0.000
_refine_ls_structure_factor_coef Fsqd
_refine_ls_weighting_details 'w=1/[\s^2^(Fo^2^)+(0.0999P)^2^+0.3039P] where P=(Fo^2^+2Fc^2^)/3'
_refine_ls_weighting_scheme calc
_refine_ls_wR_factor_gt 0.1577
_refine_ls_wR_factor_ref 0.1744
_reflns_Friedel_coverage 0.000
_reflns_number_gt 13732
_reflns_number_total 19236
_reflns_threshold_expression 'I > 2\s(I)'
_cod_data_source_file c5sc02423d2.cif
_cod_data_source_block vic1514
_cod_depositor_comments 'Adding full bibliography for 1529324--1529330.cif.'
_cod_database_code 1529328
_shelx_shelxl_version_number 2014/7
_shelx_space_group_comment
; 
The symmetry employed for this shelxl refinement is uniquely defined 
by the following loop, which should always be used as a source of 
symmetry information in preference to the above space-group names. 
They are only intended as comments. 
;
_platon_squeeze_void_probe_radius 1.20

loop_
_space_group_symop_operation_xyz
'x, y, z'
'-x, -y, -z'

loop_
_atom_site_label
_atom_site_type_symbol
_atom_site_fract_x
_atom_site_fract_y
_atom_site_fract_z
_atom_site_U_iso_or_equiv
_atom_site_adp_type
_atom_site_occupancy
_atom_site_site_symmetry_order
_atom_site_calc_flag
_atom_site_refinement_flags_posn
_atom_site_refinement_flags_adp
_atom_site_refinement_flags_occupancy
_atom_site_disorder_assembly
_atom_site_disorder_group
P1 P 0.37199(4) 0.16355(3) 0.18910(2) 0.02933(12) Uani 1 1 d . . . . .
N11 N 0.25444(13) 0.16845(11) 0.14898(8) 0.0305(3) Uani 1 1 d . . . . .
N12 N -0.03308(14) 0.14780(13) 0.09592(9) 0.0399(4) Uani 1 1 d . . . . .
N21 N 0.45135(13) 0.06172(11) 0.17248(8) 0.0296(3) Uani 1 1 d . . . . .
N22 N 0.63740(17) -0.18824(13) 0.15195(10) 0.0482(5) Uani 1 1 d . . . . .
N31 N 0.41779(13) 0.23892(11) 0.12536(8) 0.0297(3) Uani 1 1 d . . . . .
N32 N 0.56416(15) 0.39562(12) -0.01593(9) 0.0392(4) Uani 1 1 d . . . . .
C11 C 0.16300(16) 0.22072(14) 0.16808(10) 0.0332(4) Uani 1 1 d . . . . .
H11 H 0.1670 0.2599 0.1959 0.040 Uiso 1 1 calc R U . . .
C12 C 0.06715(16) 0.21934(14) 0.14932(10) 0.0346(4) Uani 1 1 d . . . . .
H12 H 0.0057 0.2587 0.1625 0.042 Uiso 1 1 calc R U . . .
C13 C 0.05823(16) 0.15872(13) 0.10969(10) 0.0322(4) Uani 1 1 d . . . . .
C14 C 0.15427(17) 0.10883(15) 0.08687(11) 0.0381(5) Uani 1 1 d . . . . .
H14 H 0.1526 0.0712 0.0573 0.046 Uiso 1 1 calc R U . . .
C15 C 0.24700(16) 0.11434(15) 0.10670(10) 0.0355(5) Uani 1 1 d . . . . .
H15 H 0.3097 0.0797 0.0911 0.043 Uiso 1 1 calc R U . . .
C16 C -0.13159(18) 0.19705(19) 0.12156(14) 0.0537(6) Uani 1 1 d . . . . .
H16A H -0.1913 0.1864 0.1013 0.064 Uiso 1 1 calc R U . . .
H16B H -0.1379 0.2623 0.1099 0.064 Uiso 1 1 calc R U . . .
H16C H -0.1313 0.1752 0.1706 0.064 Uiso 1 1 calc R U . . .
C17 C -0.0389(2) 0.0786(2) 0.06002(17) 0.0632(8) Uani 1 1 d . . . . .
H17A H -0.1128 0.0830 0.0518 0.076 Uiso 1 1 calc R U . . .
H17B H -0.0036 0.0178 0.0875 0.076 Uiso 1 1 calc R U . . .
H17C H -0.0043 0.0889 0.0170 0.076 Uiso 1 1 calc R U . . .
C21 C 0.50355(16) 0.05288(14) 0.11422(10) 0.0342(4) Uani 1 1 d . . . . .
H21 H 0.4967 0.1053 0.0784 0.041 Uiso 1 1 calc R U . . .
C22 C 0.56423(16) -0.02834(15) 0.10659(11) 0.0362(5) Uani 1 1 d . . . . .
H22 H 0.5986 -0.0319 0.0655 0.043 Uiso 1 1 calc R U . . .
C23 C 0.57768(17) -0.10859(14) 0.15886(11) 0.0368(5) Uani 1 1 d . . . . .
C24 C 0.52427(18) -0.09696(15) 0.21941(11) 0.0393(5) Uani 1 1 d . . . . .
H24 H 0.5311 -0.1479 0.2565 0.047 Uiso 1 1 calc R U . . .
C25 C 0.46444(17) -0.01440(14) 0.22420(10) 0.0337(4) Uani 1 1 d . . . . .
H25 H 0.4299 -0.0086 0.2650 0.040 Uiso 1 1 calc R U . . .
C26 C 0.6909(2) -0.19755(18) 0.08888(13) 0.0545(6) Uani 1 1 d . . . . .
H26A H 0.7381 -0.2593 0.0949 0.065 Uiso 1 1 calc R U . . .
H26B H 0.7319 -0.1535 0.0768 0.065 Uiso 1 1 calc R U . . .
H26C H 0.6386 -0.1860 0.0529 0.065 Uiso 1 1 calc R U . . .
C27 C 0.6507(4) -0.2715(2) 0.20340(18) 0.1007(15) Uani 1 1 d . . . . .
H27A H 0.7076 -0.3198 0.1916 0.121 Uiso 1 1 calc R U . . .
H27B H 0.5852 -0.2892 0.2069 0.121 Uiso 1 1 calc R U . . .
H27C H 0.6682 -0.2620 0.2466 0.121 Uiso 1 1 calc R U . . .
C31 C 0.36896(16) 0.28630(14) 0.06390(10) 0.0329(4) Uani 1 1 d . . . . .
H31 H 0.3017 0.2817 0.0539 0.040 Uiso 1 1 calc R U . . .
C32 C 0.41434(17) 0.33909(14) 0.01764(10) 0.0348(4) Uani 1 1 d . . . . .
H32 H 0.3784 0.3708 -0.0243 0.042 Uiso 1 1 calc R U . . .
C33 C 0.51494(16) 0.34819(13) 0.03035(10) 0.0324(4) Uani 1 1 d . . . . .
C34 C 0.56003(16) 0.30383(14) 0.09628(10) 0.0335(4) Uani 1 1 d . . . . .
H34 H 0.6247 0.3111 0.1089 0.040 Uiso 1 1 calc R U . . .
C35 C 0.51146(15) 0.25153(13) 0.14094(10) 0.0308(4) Uani 1 1 d . . . . .
H35 H 0.5431 0.2226 0.1844 0.037 Uiso 1 1 calc R U . . .
C36 C 0.5230(2) 0.43188(18) -0.08546(12) 0.0518(6) Uani 1 1 d . . . . .
H36A H 0.5713 0.4619 -0.1124 0.062 Uiso 1 1 calc R U . . .
H36B H 0.4539 0.4760 -0.0865 0.062 Uiso 1 1 calc R U . . .
H36C H 0.5163 0.3820 -0.1041 0.062 Uiso 1 1 calc R U . . .
C37 C 0.6688(2) 0.40232(19) -0.00295(14) 0.0540(6) Uani 1 1 d . . . . .
H37A H 0.6858 0.4485 -0.0395 0.065 Uiso 1 1 calc R U . . .
H37B H 0.7207 0.3434 -0.0004 0.065 Uiso 1 1 calc R U . . .
H37C H 0.6700 0.4196 0.0398 0.065 Uiso 1 1 calc R U . . .
P2 P 0.61721(4) 0.32942(3) 0.30659(3) 0.02970(12) Uani 1 1 d . . . . .
N41 N 0.57938(13) 0.24662(11) 0.36834(8) 0.0297(3) Uani 1 1 d . . . . .
N42 N 0.42850(14) 0.10168(11) 0.51508(9) 0.0344(4) Uani 1 1 d . . . . .
N51 N 0.53558(13) 0.42458(11) 0.33081(8) 0.0302(3) Uani 1 1 d . . . . .
N52 N 0.35115(17) 0.66192(14) 0.37386(12) 0.0535(5) Uani 1 1 d . . . . .
N61 N 0.73573(13) 0.32464(11) 0.34495(8) 0.0303(3) Uani 1 1 d . . . . .
N62 N 1.02990(14) 0.33918(13) 0.39164(10) 0.0414(4) Uani 1 1 d . . . . .
C41 C 0.48680(15) 0.23160(13) 0.35369(10) 0.0307(4) Uani 1 1 d . . . . .
H41 H 0.4564 0.2571 0.3095 0.037 Uiso 1 1 calc R U . . .
C42 C 0.43727(16) 0.18206(13) 0.39950(10) 0.0317(4) Uani 1 1 d . . . . .
H42 H 0.3739 0.1724 0.3870 0.038 Uiso 1 1 calc R U . . .
C43 C 0.47945(16) 0.14394(12) 0.46685(10) 0.0312(4) Uani 1 1 d . . . . .
C44 C 0.58047(16) 0.15399(13) 0.47915(10) 0.0329(4) Uani 1 1 d . . . . .
H44 H 0.6153 0.1252 0.5218 0.040 Uiso 1 1 calc R U . . .
C45 C 0.62695(16) 0.20372(13) 0.43120(10) 0.0320(4) Uani 1 1 d . . . . .
H45 H 0.6939 0.2094 0.4408 0.038 Uiso 1 1 calc R U . . .
C46 C 0.32356(18) 0.09602(17) 0.50313(13) 0.0472(6) Uani 1 1 d . . . . .
H46A H 0.3062 0.0507 0.5402 0.057 Uiso 1 1 calc R U . . .
H46B H 0.3212 0.0780 0.4608 0.057 Uiso 1 1 calc R U . . .
H46C H 0.2725 0.1555 0.5003 0.057 Uiso 1 1 calc R U . . .
C47 C 0.46730(19) 0.07191(16) 0.58508(11) 0.0435(5) Uani 1 1 d . . . . .
H47A H 0.4206 0.0406 0.6126 0.052 Uiso 1 1 calc R U . . .
H47B H 0.4689 0.1249 0.6015 0.052 Uiso 1 1 calc R U . . .
H47C H 0.5384 0.0302 0.5881 0.052 Uiso 1 1 calc R U . . .
C51 C 0.48873(16) 0.42442(14) 0.39172(10) 0.0335(4) Uani 1 1 d . . . . .
H51 H 0.4994 0.3683 0.4243 0.040 Uiso 1 1 calc R U . . .
C52 C 0.42857(17) 0.50061(15) 0.40679(11) 0.0387(5) Uani 1 1 d . . . . .
H52 H 0.3983 0.4975 0.4497 0.046 Uiso 1 1 calc R U . . .
C53 C 0.40950(17) 0.58589(15) 0.35945(12) 0.0399(5) Uani 1 1 d . . . . .
C54 C 0.45546(19) 0.58402(15) 0.29565(12) 0.0427(5) Uani 1 1 d . . . . .
H54 H 0.4431 0.6387 0.2613 0.051 Uiso 1 1 calc R U . . .
C55 C 0.51587(18) 0.50597(14) 0.28351(11) 0.0371(5) Uani 1 1 d . . . . .
H55 H 0.5461 0.5070 0.2407 0.045 Uiso 1 1 calc R U . . .
C56 C 0.3269(3) 0.74900(18) 0.32366(17) 0.0741(9) Uani 1 1 d . . . . .
H56A H 0.2756 0.7953 0.3415 0.089 Uiso 1 1 calc R U . . .
H56B H 0.2975 0.7425 0.2826 0.089 Uiso 1 1 calc R U . . .
H56C H 0.3914 0.7675 0.3133 0.089 Uiso 1 1 calc R U . . .
C57 C 0.3128(3) 0.6634(2) 0.44077(17) 0.0776(10) Uani 1 1 d . . . . .
H57A H 0.2850 0.7265 0.4443 0.093 Uiso 1 1 calc R U . . .
H57B H 0.3706 0.6314 0.4740 0.093 Uiso 1 1 calc R U . . .
H57C H 0.2569 0.6331 0.4493 0.093 Uiso 1 1 calc R U . . .
C61 C 0.74717(16) 0.38584(14) 0.37990(10) 0.0348(4) Uani 1 1 d . . . . .
H61 H 0.6860 0.4267 0.3920 0.042 Uiso 1 1 calc R U . . .
C62 C 0.84205(17) 0.38958(15) 0.39735(11) 0.0379(5) Uani 1 1 d . . . . .
H62 H 0.8464 0.4320 0.4223 0.045 Uiso 1 1 calc R U . . .
C63 C 0.93630(16) 0.33136(14) 0.37933(10) 0.0327(4) Uani 1 1 d . . . . .
C64 C 0.92250(17) 0.26594(14) 0.34566(11) 0.0369(5) Uani 1 1 d . . . . .
H64 H 0.9822 0.2221 0.3352 0.044 Uiso 1 1 calc R U . . .
C65 C 0.82548(17) 0.26594(13) 0.32861(11) 0.0349(4) Uani 1 1 d . . . . .
H65 H 0.8188 0.2236 0.3043 0.042 Uiso 1 1 calc R U . . .
C66 C 1.12612(18) 0.28164(19) 0.37031(15) 0.0558(7) Uani 1 1 d . . . . .
H66A H 1.1873 0.2881 0.3919 0.067 Uiso 1 1 calc R U . . .
H66B H 1.1305 0.3003 0.3213 0.067 Uiso 1 1 calc R U . . .
H66C H 1.1250 0.2180 0.3834 0.067 Uiso 1 1 calc R U . . .
C67 C 1.0385(2) 0.4140(2) 0.42013(18) 0.0735(9) Uani 1 1 d . . . . .
H67A H 1.1127 0.4115 0.4241 0.088 Uiso 1 1 calc R U . . .
H67B H 1.0081 0.4080 0.4647 0.088 Uiso 1 1 calc R U . . .
H67C H 1.0004 0.4723 0.3906 0.088 Uiso 1 1 calc R U . . .
S1 S 0.29468(4) 0.41863(4) 0.20509(3) 0.03685(13) Uani 1 1 d . . . . .
F11 F 0.23865(16) 0.57848(12) 0.23169(14) 0.1051(8) Uani 1 1 d . . . . .
F12 F 0.12037(12) 0.50678(14) 0.25093(12) 0.0906(7) Uani 1 1 d . . . . .
F13 F 0.25405(15) 0.46846(16) 0.31769(10) 0.0855(6) Uani 1 1 d . . . . .
O11 O 0.26832(15) 0.33641(12) 0.23552(10) 0.0575(5) Uani 1 1 d . . . . .
O12 O 0.40258(13) 0.41282(12) 0.21685(9) 0.0506(4) Uani 1 1 d . . . . .
O13 O 0.25437(18) 0.45994(17) 0.13784(10) 0.0811(7) Uani 1 1 d . . . . .
C10 C 0.2229(2) 0.49701(18) 0.25349(17) 0.0568(7) Uani 1 1 d . . . . .
S2 S 0.70050(4) 0.07484(3) 0.28738(3) 0.03407(12) Uani 1 1 d . . . . .
F21 F 0.75948(15) -0.09025(11) 0.26984(13) 0.0989(8) Uani 1 1 d . . . . .
F22 F 0.87786(12) -0.01914(13) 0.24835(12) 0.0857(6) Uani 1 1 d . . . . .
F23 F 0.74792(15) 0.01349(14) 0.17936(10) 0.0822(6) Uani 1 1 d . . . . .
O21 O 0.72445(14) 0.15691(11) 0.25207(9) 0.0475(4) Uani 1 1 d . . . . .
O22 O 0.59332(12) 0.07693(11) 0.27658(8) 0.0435(4) Uani 1 1 d . . . . .
O23 O 0.73974(15) 0.04092(14) 0.35551(9) 0.0630(5) Uani 1 1 d . . . . .
C20 C 0.7756(2) -0.00957(17) 0.24403(17) 0.0558(7) Uani 1 1 d . . . . .
S3 S 0.21068(4) 0.02485(4) 0.34831(3) 0.03932(14) Uani 1 1 d . . . . .
F31 F 0.09402(13) -0.07429(10) 0.32510(8) 0.0578(4) Uani 1 1 d . . . . .
F32 F 0.03783(13) 0.06861(12) 0.27620(10) 0.0778(5) Uani 1 1 d . . . . .
F33 F 0.17089(17) -0.01722(15) 0.23924(8) 0.0858(6) Uani 1 1 d . . . . .
O31 O 0.24310(16) 0.09805(14) 0.30594(10) 0.0636(5) Uani 1 1 d . . . . .
O32 O 0.29147(16) -0.05851(13) 0.36892(12) 0.0710(6) Uani 1 1 d . . . . .
O33 O 0.14333(17) 0.05136(14) 0.40083(10) 0.0671(6) Uani 1 1 d . . . . .
C30 C 0.1242(2) -0.00110(17) 0.29530(13) 0.0484(6) Uani 1 1 d . . . . .
S4A S 0.7832(4) 0.4721(4) 0.1542(4) 0.0514(14) Uani 0.6 1 d D . P A 1
F41A F 0.9266(7) 0.5555(5) 0.1618(3) 0.124(4) Uani 0.6 1 d . . P A 1
F42A F 0.9660(4) 0.4120(4) 0.2159(3) 0.0860(18) Uani 0.6 1 d . . P A 1
F43A F 0.8576(4) 0.5158(3) 0.25053(19) 0.1115(15) Uani 0.6 1 d . . P A 1
O41A O 0.7489(4) 0.4076(5) 0.1978(3) 0.122(2) Uani 0.6 1 d . . P A 1
O42A O 0.7200(7) 0.5590(4) 0.1269(4) 0.102(3) Uani 0.6 1 d . . P A 1
O43A O 0.8424(4) 0.4338(4) 0.0997(3) 0.0964(14) Uani 0.6 1 d . . P A 1
C40A C 0.8897(5) 0.4929(4) 0.1952(3) 0.0497(18) Uiso 0.6 1 d D . P A 1
S4B S 0.7874(5) 0.4690(6) 0.1596(6) 0.0448(18) Uani 0.4 1 d D . P A 2
F41B F 0.9754(3) 0.4721(5) 0.1404(3) 0.0989(18) Uani 0.4 1 d . . P A 2
F42B F 0.9500(7) 0.4364(6) 0.2407(4) 0.114(4) Uani 0.4 1 d . . P A 2
F43B F 0.8959(9) 0.5667(7) 0.1857(8) 0.130(5) Uani 0.4 1 d . . P A 2
O41B O 0.7199(4) 0.4833(4) 0.2192(3) 0.0602(13) Uani 0.4 1 d . . P A 2
O42B O 0.7484(9) 0.5294(7) 0.1034(5) 0.123(5) Uani 0.4 1 d . . P A 2
O43B O 0.8152(5) 0.3775(5) 0.1606(5) 0.108(3) Uani 0.4 1 d . . P A 2
C40B C 0.9087(7) 0.4827(6) 0.1851(4) 0.044(2) Uiso 0.4 1 d D . P A 2
S5 S 0.33371(5) 0.86526(4) 0.03554(3) 0.05047(17) Uani 1 1 d . . . . .
F51 F 0.3272(2) 0.87183(18) 0.16081(10) 0.1162(8) Uani 1 1 d . . . . .
F52 F 0.3217(3) 0.74457(16) 0.14413(13) 0.1439(12) Uani 1 1 d . . . . .
F53 F 0.18877(18) 0.86056(18) 0.12410(13) 0.1112(8) Uani 1 1 d . . . . .
O51 O 0.28917(19) 0.81760(17) -0.00017(12) 0.0896(8) Uani 1 1 d . . . . .
O52 O 0.2918(3) 0.96053(15) 0.01897(13) 0.1165(11) Uani 1 1 d . . . . .
O53 O 0.44480(17) 0.8329(2) 0.04084(15) 0.1010(9) Uani 1 1 d . . . . .
C50 C 0.2917(3) 0.8334(2) 0.11965(15) 0.0670(8) Uani 1 1 d . . . . .
S6 S 0.36962(5) 0.34398(4) 0.57796(3) 0.04736(16) Uani 1 1 d . . . . .
F61 F 0.20343(16) 0.36703(16) 0.65127(11) 0.0981(7) Uani 1 1 d . . . . .
F62 F 0.16889(18) 0.40069(18) 0.54817(13) 0.1207(9) Uani 1 1 d . . . . .
F63 F 0.2254(2) 0.25921(17) 0.60055(16) 0.1306(10) Uani 1 1 d . . . . .
O61 O 0.3894(2) 0.31250(14) 0.51749(11) 0.0861(8) Uani 1 1 d . . . . .
O62 O 0.42673(16) 0.28297(14) 0.63667(11) 0.0741(6) Uani 1 1 d . . . . .
O63 O 0.36336(16) 0.43789(12) 0.57019(10) 0.0617(5) Uani 1 1 d . . . . .
C60 C 0.2356(3) 0.3420(2) 0.59513(17) 0.0692(8) Uani 1 1 d . . . . .
N1S N -0.1322(2) 0.17259(18) 0.49987(13) 0.0733(7) Uani 1 1 d . . . . .
C1S C -0.0511(2) 0.1291(2) 0.52181(14) 0.0685(8) Uani 1 1 d . . . . .
C2S C 0.0503(2) 0.0707(3) 0.54846(17) 0.1059(15) Uani 1 1 d . . . . .
H2SA H 0.0412 0.0226 0.5866 0.127 Uiso 1 1 calc R U . . .
H2SB H 0.0903 0.1064 0.5635 0.127 Uiso 1 1 calc R U . . .
H2SC H 0.0885 0.0432 0.5134 0.127 Uiso 1 1 calc R U . . .

loop_
_atom_site_aniso_label
_atom_site_aniso_U_11
_atom_site_aniso_U_22
_atom_site_aniso_U_33
_atom_site_aniso_U_23
_atom_site_aniso_U_13
_atom_site_aniso_U_12
P1 0.0307(3) 0.0316(3) 0.0264(2) -0.0069(2) 0.0021(2) -0.0101(2)
N11 0.0308(9) 0.0327(9) 0.0303(8) -0.0100(7) 0.0037(7) -0.0108(7)
N12 0.0329(9) 0.0455(11) 0.0431(10) -0.0131(8) -0.0006(8) -0.0117(8)
N21 0.0289(8) 0.0312(8) 0.0270(8) -0.0054(7) 0.0007(6) -0.0070(7)
N22 0.0541(12) 0.0365(10) 0.0477(12) -0.0127(9) -0.0031(9) -0.0001(9)
N31 0.0300(8) 0.0298(8) 0.0275(8) -0.0037(7) -0.0008(6) -0.0081(7)
N32 0.0415(10) 0.0366(9) 0.0370(10) 0.0004(8) 0.0032(8) -0.0153(8)
C11 0.0344(11) 0.0330(10) 0.0327(10) -0.0116(8) 0.0039(8) -0.0077(8)
C12 0.0324(11) 0.0335(10) 0.0363(11) -0.0111(9) 0.0023(8) -0.0048(8)
C13 0.0300(10) 0.0322(10) 0.0323(10) -0.0039(8) -0.0011(8) -0.0083(8)
C14 0.0361(11) 0.0411(12) 0.0398(11) -0.0197(10) 0.0000(9) -0.0066(9)
C15 0.0305(10) 0.0428(12) 0.0364(11) -0.0186(9) 0.0046(8) -0.0081(9)
C16 0.0294(12) 0.0721(18) 0.0632(16) -0.0236(14) 0.0039(11) -0.0141(11)
C17 0.0415(14) 0.0736(19) 0.090(2) -0.0446(17) -0.0047(14) -0.0187(13)
C21 0.0369(11) 0.0357(11) 0.0277(10) -0.0050(8) 0.0044(8) -0.0094(9)
C22 0.0338(11) 0.0422(12) 0.0336(11) -0.0113(9) 0.0033(8) -0.0106(9)
C23 0.0349(11) 0.0369(11) 0.0404(11) -0.0134(9) -0.0037(9) -0.0090(9)
C24 0.0474(13) 0.0340(11) 0.0357(11) -0.0035(9) -0.0020(9) -0.0137(10)
C25 0.0396(11) 0.0351(10) 0.0284(10) -0.0065(8) 0.0021(8) -0.0148(9)
C26 0.0516(15) 0.0528(15) 0.0553(15) -0.0243(12) 0.0057(12) 0.0001(12)
C27 0.162(4) 0.0423(17) 0.067(2) -0.0058(15) 0.026(2) 0.011(2)
C31 0.0307(10) 0.0363(11) 0.0308(10) -0.0053(8) -0.0048(8) -0.0094(8)
C32 0.0365(11) 0.0343(11) 0.0291(10) -0.0021(8) -0.0044(8) -0.0070(9)
C33 0.0356(11) 0.0276(10) 0.0322(10) -0.0063(8) 0.0028(8) -0.0072(8)
C34 0.0301(10) 0.0369(11) 0.0334(10) -0.0069(8) -0.0007(8) -0.0102(8)
C35 0.0307(10) 0.0302(10) 0.0293(10) -0.0054(8) -0.0029(8) -0.0063(8)
C36 0.0606(16) 0.0516(14) 0.0388(13) 0.0034(11) 0.0036(11) -0.0213(12)
C37 0.0457(14) 0.0570(15) 0.0570(16) 0.0061(12) -0.0014(12) -0.0270(12)
P2 0.0312(3) 0.0307(3) 0.0275(3) -0.0072(2) 0.0025(2) -0.0092(2)
N41 0.0311(9) 0.0269(8) 0.0301(8) -0.0049(7) 0.0000(7) -0.0078(7)
N42 0.0342(9) 0.0308(9) 0.0374(9) -0.0045(7) 0.0026(7) -0.0112(7)
N51 0.0292(8) 0.0286(8) 0.0309(8) -0.0060(7) 0.0008(7) -0.0063(7)
N52 0.0505(12) 0.0384(11) 0.0684(14) -0.0218(10) -0.0077(11) 0.0012(9)
N61 0.0297(8) 0.0311(8) 0.0314(8) -0.0092(7) 0.0043(7) -0.0098(7)
N62 0.0300(9) 0.0509(11) 0.0418(10) -0.0085(9) 0.0019(8) -0.0113(8)
C41 0.0308(10) 0.0303(10) 0.0303(10) -0.0082(8) -0.0022(8) -0.0065(8)
C42 0.0303(10) 0.0310(10) 0.0348(10) -0.0090(8) -0.0016(8) -0.0090(8)
C43 0.0347(10) 0.0224(9) 0.0336(10) -0.0050(8) -0.0007(8) -0.0049(8)
C44 0.0336(10) 0.0313(10) 0.0310(10) -0.0046(8) -0.0034(8) -0.0064(8)
C45 0.0297(10) 0.0301(10) 0.0341(10) -0.0053(8) -0.0031(8) -0.0069(8)
C46 0.0396(13) 0.0500(14) 0.0510(14) -0.0012(11) 0.0010(10) -0.0204(11)
C47 0.0463(13) 0.0441(13) 0.0374(12) -0.0011(10) 0.0025(10) -0.0159(10)
C51 0.0346(11) 0.0308(10) 0.0326(10) -0.0052(8) 0.0028(8) -0.0076(8)
C52 0.0346(11) 0.0406(12) 0.0417(12) -0.0159(10) 0.0037(9) -0.0070(9)
C53 0.0328(11) 0.0354(11) 0.0515(13) -0.0149(10) -0.0091(10) -0.0046(9)
C54 0.0504(14) 0.0301(11) 0.0456(13) -0.0030(9) -0.0083(10) -0.0122(10)
C55 0.0451(12) 0.0344(11) 0.0316(10) -0.0023(8) -0.0020(9) -0.0150(9)
C56 0.084(2) 0.0329(14) 0.091(2) -0.0130(14) -0.0212(18) 0.0081(14)
C57 0.071(2) 0.071(2) 0.084(2) -0.0455(18) 0.0013(17) 0.0124(16)
C61 0.0334(11) 0.0366(11) 0.0366(11) -0.0161(9) 0.0051(8) -0.0078(9)
C62 0.0349(11) 0.0444(12) 0.0398(11) -0.0184(10) 0.0030(9) -0.0132(9)
C63 0.0337(11) 0.0345(10) 0.0270(9) -0.0014(8) 0.0015(8) -0.0102(8)
C64 0.0309(10) 0.0337(11) 0.0414(12) -0.0083(9) 0.0069(9) -0.0030(8)
C65 0.0381(11) 0.0295(10) 0.0376(11) -0.0108(8) 0.0043(9) -0.0083(8)
C66 0.0302(12) 0.0585(16) 0.0738(19) -0.0136(14) 0.0017(12) -0.0068(11)
C67 0.0477(16) 0.108(3) 0.092(2) -0.057(2) 0.0097(15) -0.0394(17)
S1 0.0374(3) 0.0377(3) 0.0363(3) -0.0070(2) 0.0003(2) -0.0134(2)
F11 0.0730(13) 0.0432(10) 0.205(3) -0.0460(13) -0.0038(15) -0.0105(9)
F12 0.0317(8) 0.1074(15) 0.1511(19) -0.0772(14) 0.0044(10) -0.0104(9)
F13 0.0691(12) 0.1346(17) 0.0784(13) -0.0701(13) 0.0127(10) -0.0330(11)
O11 0.0695(12) 0.0452(10) 0.0701(12) -0.0210(9) 0.0164(10) -0.0315(9)
O12 0.0355(9) 0.0534(10) 0.0671(11) -0.0222(9) 0.0048(8) -0.0132(7)
O13 0.0750(15) 0.1129(19) 0.0413(11) 0.0017(11) -0.0106(10) -0.0201(13)
C10 0.0352(13) 0.0521(15) 0.092(2) -0.0336(15) 0.0007(13) -0.0122(11)
S2 0.0338(3) 0.0339(3) 0.0350(3) -0.0066(2) -0.0022(2) -0.0113(2)
F21 0.0760(13) 0.0376(9) 0.185(2) -0.0363(12) 0.0001(14) -0.0102(8)
F22 0.0334(8) 0.0909(13) 0.1455(18) -0.0657(13) 0.0021(10) -0.0062(8)
F23 0.0720(12) 0.1147(15) 0.0844(13) -0.0699(12) 0.0106(10) -0.0273(11)
O21 0.0579(10) 0.0405(9) 0.0520(10) -0.0150(8) 0.0107(8) -0.0244(8)
O22 0.0351(8) 0.0439(9) 0.0525(10) -0.0110(7) -0.0008(7) -0.0130(7)
O23 0.0602(12) 0.0819(14) 0.0383(9) -0.0011(9) -0.0118(8) -0.0161(10)
C20 0.0361(13) 0.0452(14) 0.092(2) -0.0303(14) -0.0047(13) -0.0091(11)
S3 0.0381(3) 0.0390(3) 0.0414(3) -0.0086(2) 0.0020(2) -0.0129(2)
F31 0.0646(10) 0.0510(8) 0.0624(9) -0.0048(7) -0.0047(8) -0.0303(8)
F32 0.0550(10) 0.0667(11) 0.0968(14) 0.0114(10) -0.0289(9) -0.0161(8)
F33 0.1179(16) 0.1122(15) 0.0456(9) -0.0320(10) 0.0132(10) -0.0516(13)
O31 0.0673(13) 0.0653(12) 0.0653(12) -0.0059(10) 0.0124(10) -0.0396(10)
O32 0.0605(12) 0.0561(12) 0.0879(15) -0.0113(11) -0.0299(11) -0.0044(10)
O33 0.0861(15) 0.0735(13) 0.0580(12) -0.0313(10) 0.0295(11) -0.0387(11)
C30 0.0508(14) 0.0469(14) 0.0452(13) -0.0016(11) -0.0050(11) -0.0176(11)
S4A 0.047(2) 0.048(2) 0.062(2) -0.0102(15) -0.0063(14) -0.0200(18)
F41A 0.167(8) 0.127(7) 0.089(3) 0.055(4) -0.063(4) -0.119(6)
F42A 0.054(2) 0.073(2) 0.120(5) -0.024(3) -0.040(2) 0.0049(17)
F43A 0.142(4) 0.124(3) 0.066(2) -0.046(2) -0.035(2) -0.010(3)
O41A 0.091(4) 0.159(5) 0.106(4) 0.060(4) -0.030(3) -0.091(4)
O42A 0.105(5) 0.049(2) 0.137(6) -0.026(3) -0.078(4) 0.014(2)
O43A 0.092(3) 0.122(4) 0.100(3) -0.073(3) 0.009(3) -0.032(3)
S4B 0.029(2) 0.043(3) 0.056(3) -0.015(2) -0.0096(16) 0.0050(18)
F41B 0.041(2) 0.166(6) 0.086(4) -0.027(4) 0.027(2) -0.030(3)
F42B 0.121(7) 0.140(8) 0.074(5) 0.075(5) -0.070(4) -0.101(7)
F43B 0.081(4) 0.069(5) 0.263(16) -0.049(8) 0.002(7) -0.048(4)
O41B 0.046(3) 0.081(4) 0.069(3) -0.032(3) 0.025(2) -0.034(3)
O42B 0.096(8) 0.163(11) 0.079(6) 0.075(7) -0.064(6) -0.067(8)
O43B 0.070(4) 0.083(4) 0.206(9) -0.092(6) 0.029(5) -0.031(3)
S5 0.0503(4) 0.0515(4) 0.0511(4) -0.0219(3) 0.0113(3) -0.0099(3)
F51 0.136(2) 0.166(2) 0.0658(13) -0.0607(14) -0.0027(12) -0.0453(17)
F52 0.227(3) 0.0690(14) 0.0944(18) 0.0123(12) 0.0399(19) -0.0075(17)
F53 0.0872(15) 0.140(2) 0.1219(19) -0.0464(16) 0.0564(14) -0.0497(14)
O51 0.0868(16) 0.1111(19) 0.0798(15) -0.0609(14) -0.0178(12) -0.0076(14)
O52 0.183(3) 0.0501(13) 0.0932(18) -0.0156(12) 0.0804(19) -0.0074(15)
O53 0.0480(13) 0.144(2) 0.131(2) -0.0779(19) 0.0208(13) -0.0241(14)
C50 0.079(2) 0.0670(19) 0.0563(17) -0.0160(15) 0.0092(15) -0.0236(17)
S6 0.0548(4) 0.0393(3) 0.0493(4) -0.0157(3) 0.0132(3) -0.0126(3)
F61 0.0733(13) 0.1234(18) 0.0919(15) -0.0333(13) 0.0339(11) -0.0162(12)
F62 0.0797(15) 0.148(2) 0.126(2) -0.0256(17) -0.0420(14) -0.0194(14)
F63 0.1174(19) 0.1123(18) 0.202(3) -0.0618(19) 0.0397(19) -0.0795(16)
O61 0.143(2) 0.0546(12) 0.0661(14) -0.0304(10) 0.0445(14) -0.0279(13)
O62 0.0639(13) 0.0691(13) 0.0740(14) -0.0004(11) -0.0084(11) -0.0073(10)
O63 0.0733(13) 0.0462(10) 0.0712(13) -0.0240(9) 0.0128(10) -0.0189(9)
C60 0.064(2) 0.075(2) 0.072(2) -0.0141(17) -0.0070(16) -0.0267(16)
N1S 0.0657(17) 0.0721(17) 0.0644(16) 0.0008(13) -0.0010(13) -0.0055(13)
C1S 0.0577(18) 0.088(2) 0.0461(15) -0.0034(15) 0.0084(13) -0.0110(16)
C2S 0.0416(17) 0.198(5) 0.0530(18) -0.014(2) 0.0062(14) -0.009(2)

loop_
_atom_type_symbol
_atom_type_description
_atom_type_scat_dispersion_real
_atom_type_scat_dispersion_imag
_atom_type_scat_source
C C 0.0033 0.0016 'International Tables Vol C Tables 4.2.6.8 and 6.1.1.4'
H H 0.0000 0.0000 'International Tables Vol C Tables 4.2.6.8 and 6.1.1.4'
N N 0.0061 0.0033 'International Tables Vol C Tables 4.2.6.8 and 6.1.1.4'
O O 0.0106 0.0060 'International Tables Vol C Tables 4.2.6.8 and 6.1.1.4'
F F 0.0171 0.0103 'International Tables Vol C Tables 4.2.6.8 and 6.1.1.4'
P P 0.1023 0.0942 'International Tables Vol C Tables 4.2.6.8 and 6.1.1.4'
S S 0.1246 0.1234 'International Tables Vol C Tables 4.2.6.8 and 6.1.1.4'

loop_
_geom_angle_atom_site_label_1
_geom_angle_atom_site_label_2
_geom_angle_atom_site_label_3
_geom_angle
N21 P1 N31 97.40(8)
N21 P1 N11 98.42(8)
N31 P1 N11 99.24(8)
N21 P1 O31 103.15(7)
N31 P1 O31 159.42(7)
N11 P1 O31 77.03(7)
N21 P1 O11 169.30(7)
N31 P1 O11 82.77(6)
N11 P1 O11 92.09(7)
O31 P1 O11 77.20(5)
N21 P1 O22 65.40(6)
N31 P1 O22 95.85(6)
N11 P1 O22 159.25(6)
O31 P1 O22 93.51(5)
O11 P1 O22 103.91(5)
C11 N11 C15 117.57(17)
C11 N11 P1 117.25(13)
C15 N11 P1 124.59(14)
C13 N12 C16 121.48(19)
C13 N12 C17 121.07(19)
C16 N12 C17 117.15(19)
C25 N21 C21 118.19(17)
C25 N21 P1 115.64(13)
C21 N21 P1 126.11(14)
C23 N22 C27 123.1(2)
C23 N22 C26 121.0(2)
C27 N22 C26 115.8(2)
C35 N31 C31 118.39(16)
C35 N31 P1 114.59(13)
C31 N31 P1 127.01(14)
C33 N32 C37 121.94(19)
C33 N32 C36 121.19(19)
C37 N32 C36 116.23(19)
C12 C11 N11 123.10(18)
C11 C12 C13 119.94(18)
N12 C13 C14 121.67(19)
N12 C13 C12 122.32(19)
C14 C13 C12 115.99(18)
C15 C14 C13 120.76(19)
C14 C15 N11 122.34(18)
C22 C21 N21 121.75(19)
C21 C22 C23 121.26(19)
N22 C23 C22 121.6(2)
N22 C23 C24 122.6(2)
C22 C23 C24 115.74(19)
C25 C24 C23 120.5(2)
C24 C25 N21 122.53(19)
C32 C31 N31 121.60(19)
C31 C32 C33 121.27(19)
N32 C33 C32 122.43(19)
N32 C33 C34 121.77(19)
C32 C33 C34 115.80(18)
C35 C34 C33 120.56(19)
C34 C35 N31 122.06(18)
N51 P2 N41 96.73(8)
N51 P2 N61 98.61(8)
N41 P2 N61 98.93(8)
N51 P2 O41A 104.41(16)
N41 P2 O41A 158.04(15)
N61 P2 O41A 72.37(10)
N51 P2 O21 169.31(7)
N41 P2 O21 80.62(6)
N61 P2 O21 92.04(6)
O41A P2 O21 79.62(16)
N51 P2 O12 68.68(6)
N41 P2 O12 98.85(7)
N61 P2 O12 159.24(7)
O41A P2 O12 94.34(9)
O21 P2 O12 101.36(5)
N51 P2 O41B 81.35(10)
N41 P2 O41B 167.32(11)
N61 P2 O41B 69.15(11)
O21 P2 O41B 103.47(9)
O12 P2 O41B 92.15(10)
C41 N41 C45 118.23(16)
C41 N41 P2 114.66(13)
C45 N41 P2 126.74(14)
C43 N42 C46 121.62(18)
C43 N42 C47 121.55(18)
C46 N42 C47 116.09(18)
C55 N51 C51 117.76(17)
C55 N51 P2 116.19(14)
C51 N51 P2 126.03(14)
C53 N52 C57 121.5(2)
C53 N52 C56 121.4(2)
C57 N52 C56 117.0(2)
C65 N61 C61 117.67(17)
C65 N61 P2 116.76(13)
C61 N61 P2 124.52(14)
C63 N62 C66 121.6(2)
C63 N62 C67 120.0(2)
C66 N62 C67 118.1(2)
C42 C41 N41 122.56(18)
C41 C42 C43 120.43(18)
N42 C43 C42 122.35(18)
N42 C43 C44 121.94(18)
C42 C43 C44 115.71(18)
C45 C44 C43 121.08(19)
C44 C45 N41 121.52(18)
C52 C51 N51 122.39(19)
C51 C52 C53 120.9(2)
N52 C53 C52 121.6(2)
N52 C53 C54 122.6(2)
C52 C53 C54 115.84(19)
C55 C54 C53 120.8(2)
C54 C55 N51 122.3(2)
C62 C61 N61 122.02(18)
C61 C62 C63 121.44(19)
N62 C63 C62 121.96(19)
N62 C63 C64 122.55(19)
C62 C63 C64 115.48(18)
C65 C64 C63 120.49(19)
C64 C65 N61 122.75(18)
O13 S1 O11 114.69(14)
O13 S1 O12 115.72(12)
O11 S1 O12 113.20(11)
O13 S1 C10 104.36(15)
O11 S1 C10 103.06(12)
O12 S1 C10 103.80(11)
S1 O11 P1 119.76(10)
S1 O12 P2 151.23(11)
F13 C10 F12 107.3(3)
F13 C10 F11 106.4(2)
F12 C10 F11 108.5(2)
F13 C10 S1 111.37(19)
F12 C10 S1 111.78(18)
F11 C10 S1 111.3(2)
O23 S2 O22 115.48(11)
O23 S2 O21 114.86(11)
O22 S2 O21 113.01(10)
O23 S2 C20 104.60(13)
O22 S2 C20 103.63(10)
O21 S2 C20 103.32(12)
S2 O21 P2 115.11(9)
S2 O22 P1 150.26(9)
F23 C20 F22 107.4(3)
F23 C20 F21 107.2(2)
F22 C20 F21 108.2(2)
F23 C20 S2 111.42(18)
F22 C20 S2 111.48(18)
F21 C20 S2 110.9(2)
O32 S3 O31 115.30(14)
O32 S3 O33 115.00(14)
O31 S3 O33 113.48(12)
O32 S3 C30 103.64(12)
O31 S3 C30 104.56(12)
O33 S3 C30 102.80(13)
S3 O31 P1 148.86(12)
F33 C30 F31 106.9(2)
F33 C30 F32 106.6(2)
F31 C30 F32 108.0(2)
F33 C30 S3 110.97(18)
F31 C30 S3 112.70(17)
F32 C30 S3 111.38(18)
O41A S4A O42A 123.5(6)
O41A S4A O43A 110.3(5)
O42A S4A O43A 109.4(7)
O41A S4A C40A 108.5(5)
O42A S4A C40A 102.8(5)
O43A S4A C40A 99.4(4)
S4A O41A P2 157.9(6)
F41A C40A F43A 106.2(6)
F41A C40A F42A 112.2(7)
F43A C40A F42A 104.2(5)
F41A C40A S4A 115.9(5)
F43A C40A S4A 109.5(5)
F42A C40A S4A 108.3(5)
O42B S4B O43B 119.2(10)
O42B S4B O41B 112.8(7)
O43B S4B O41B 108.2(9)
O42B S4B C40B 110.8(8)
O43B S4B C40B 102.0(6)
O41B S4B C40B 101.9(6)
S4B O41B P2 122.6(4)
F42B C40B F41B 109.1(9)
F42B C40B F43B 106.2(10)
F41B C40B F43B 101.8(9)
F42B C40B S4B 118.4(8)
F41B C40B S4B 110.3(6)
F43B C40B S4B 109.6(8)
O52 S5 O51 115.90(19)
O52 S5 O53 115.49(18)
O51 S5 O53 112.47(14)
O52 S5 C50 102.63(14)
O51 S5 C50 103.64(16)
O53 S5 C50 104.67(17)
F52 C50 F53 107.1(3)
F52 C50 F51 108.4(3)
F53 C50 F51 104.1(3)
F52 C50 S5 112.0(2)
F53 C50 S5 112.7(2)
F51 C50 S5 112.0(2)
O62 S6 O63 115.56(13)
O62 S6 O61 115.16(14)
O63 S6 O61 114.84(12)
O62 S6 C60 102.86(14)
O63 S6 C60 102.57(14)
O61 S6 C60 103.18(16)
F62 C60 F61 104.3(3)
F62 C60 F63 109.2(3)
F61 C60 F63 108.1(3)
F62 C60 S6 111.8(2)
F61 C60 S6 112.2(2)
F63 C60 S6 110.9(2)
N1S C1S C2S 177.2(4)

loop_
_geom_bond_atom_site_label_1
_geom_bond_atom_site_label_2
_geom_bond_distance
P1 N21 1.7578(16)
P1 N31 1.7588(17)
P1 N11 1.7635(17)
P1 O31 3.0395(19)
P1 O11 3.0462(18)
P1 O22 3.2615(17)
N11 C11 1.364(2)
N11 C15 1.379(2)
N12 C13 1.321(3)
N12 C16 1.470(3)
N12 C17 1.477(3)
N21 C25 1.371(3)
N21 C21 1.375(2)
N22 C23 1.320(3)
N22 C27 1.444(4)
N22 C26 1.471(3)
N31 C35 1.373(2)
N31 C31 1.377(2)
N32 C33 1.333(3)
N32 C37 1.460(3)
N32 C36 1.464(3)
C11 C12 1.350(3)
C12 C13 1.427(3)
C13 C14 1.425(3)
C14 C15 1.342(3)
C21 C22 1.349(3)
C22 C23 1.420(3)
C23 C24 1.431(3)
C24 C25 1.345(3)
C31 C32 1.348(3)
C32 C33 1.422(3)
C33 C34 1.428(3)
C34 C35 1.352(3)
P2 N51 1.7541(16)
P2 N41 1.7577(17)
P2 N61 1.7582(17)
P2 O41A 3.026(5)
P2 O21 3.1387(16)
P2 O12 3.2120(18)
P2 O41B 3.250(5)
N41 C41 1.372(3)
N41 C45 1.383(3)
N42 C43 1.330(3)
N42 C46 1.454(3)
N42 C47 1.461(3)
N51 C55 1.374(3)
N51 C51 1.374(3)
N52 C53 1.325(3)
N52 C57 1.448(4)
N52 C56 1.464(4)
N61 C65 1.373(2)
N61 C61 1.376(2)
N62 C63 1.321(3)
N62 C66 1.463(3)
N62 C67 1.471(3)
C41 C42 1.348(3)
C42 C43 1.430(3)
C43 C44 1.432(3)
C44 C45 1.349(3)
C51 C52 1.341(3)
C52 C53 1.419(3)
C53 C54 1.426(3)
C54 C55 1.341(3)
C61 C62 1.342(3)
C62 C63 1.423(3)
C63 C64 1.427(3)
C64 C65 1.346(3)
S1 O13 1.426(2)
S1 O11 1.4306(17)
S1 O12 1.4342(17)
S1 C10 1.811(3)
F11 C10 1.329(3)
F12 C10 1.326(3)
F13 C10 1.324(4)
S2 O23 1.4290(18)
S2 O22 1.4372(16)
S2 O21 1.4378(16)
S2 C20 1.821(3)
F21 C20 1.330(3)
F22 C20 1.326(3)
F23 C20 1.323(4)
S3 O32 1.423(2)
S3 O31 1.4299(18)
S3 O33 1.4383(19)
S3 C30 1.799(3)
F31 C30 1.331(3)
F32 C30 1.338(3)
F33 C30 1.330(3)
S4A O41A 1.355(8)
S4A O42A 1.383(9)
S4A O43A 1.492(8)
S4A C40A 1.815(5)
F41A C40A 1.269(9)
F42A C40A 1.369(8)
F43A C40A 1.293(7)
S4B O42B 1.318(14)
S4B O43B 1.382(10)
S4B O41B 1.512(11)
S4B C40B 1.795(6)
F41B C40B 1.258(10)
F42B C40B 1.246(11)
F43B C40B 1.292(14)
S5 O52 1.407(2)
S5 O51 1.414(2)
S5 O53 1.416(2)
S5 C50 1.790(3)
F51 C50 1.319(4)
F52 C50 1.318(4)
F53 C50 1.318(4)
S6 O62 1.430(2)
S6 O63 1.4310(18)
S6 O61 1.432(2)
S6 C60 1.807(3)
F61 C60 1.323(4)
F62 C60 1.318(4)
F63 C60 1.330(4)
N1S C1S 1.140(4)
C1S C2S 1.438(4)

loop_
_geom_torsion_atom_site_label_1
_geom_torsion_atom_site_label_2
_geom_torsion_atom_site_label_3
_geom_torsion_atom_site_label_4
_geom_torsion
N21 P1 N11 C11 158.99(15)
N31 P1 N11 C11 -102.03(15)
O31 P1 N11 C11 57.34(15)
O11 P1 N11 C11 -19.01(15)
O22 P1 N11 C11 121.84(18)
N21 P1 N11 C15 -11.96(18)
N31 P1 N11 C15 87.02(18)
O31 P1 N11 C15 -113.61(17)
O11 P1 N11 C15 170.04(17)
O22 P1 N11 C15 -49.1(3)
N31 P1 N21 C25 159.97(15)
N11 P1 N21 C25 -99.49(15)
O31 P1 N21 C25 -20.93(15)
O11 P1 N21 C25 69.7(4)
O22 P1 N21 C25 66.89(14)
N31 P1 N21 C21 -17.32(18)
N11 P1 N21 C21 83.22(17)
O31 P1 N21 C21 161.77(16)
O11 P1 N21 C21 -107.6(4)
O22 P1 N21 C21 -110.40(18)
N21 P1 N31 C35 -80.48(14)
N11 P1 N31 C35 179.69(13)
O31 P1 N31 C35 102.0(2)
O11 P1 N31 C35 88.74(13)
O22 P1 N31 C35 -14.60(14)
N21 P1 N31 C31 100.93(17)
N11 P1 N31 C31 1.10(18)
O31 P1 N31 C31 -76.6(3)
O11 P1 N31 C31 -89.86(16)
O22 P1 N31 C31 166.81(16)
C15 N11 C11 C12 2.2(3)
P1 N11 C11 C12 -169.41(17)
N11 C11 C12 C13 2.4(3)
C16 N12 C13 C14 177.8(2)
C17 N12 C13 C14 4.2(3)
C16 N12 C13 C12 -0.8(3)
C17 N12 C13 C12 -174.4(2)
C11 C12 C13 N12 172.8(2)
C11 C12 C13 C14 -5.9(3)
N12 C13 C14 C15 -173.6(2)
C12 C13 C14 C15 5.1(3)
C13 C14 C15 N11 -0.7(3)
C11 N11 C15 C14 -3.1(3)
P1 N11 C15 C14 167.86(17)
C25 N21 C21 C22 1.7(3)
P1 N21 C21 C22 178.89(16)
N21 C21 C22 C23 -0.5(3)
C27 N22 C23 C22 -178.4(3)
C26 N22 C23 C22 -1.4(3)
C27 N22 C23 C24 2.9(4)
C26 N22 C23 C24 179.9(2)
C21 C22 C23 N22 -179.6(2)
C21 C22 C23 C24 -0.8(3)
N22 C23 C24 C25 179.8(2)
C22 C23 C24 C25 1.0(3)
C23 C24 C25 N21 0.1(3)
C21 N21 C25 C24 -1.4(3)
P1 N21 C25 C24 -178.94(17)
C35 N31 C31 C32 4.6(3)
P1 N31 C31 C32 -176.81(16)
N31 C31 C32 C33 0.0(3)
C37 N32 C33 C32 -178.2(2)
C36 N32 C33 C32 -7.7(3)
C37 N32 C33 C34 2.4(3)
C36 N32 C33 C34 172.9(2)
C31 C32 C33 N32 176.0(2)
C31 C32 C33 C34 -4.5(3)
N32 C33 C34 C35 -175.91(19)
C32 C33 C34 C35 4.6(3)
C33 C34 C35 N31 -0.2(3)
C31 N31 C35 C34 -4.5(3)
P1 N31 C35 C34 176.73(15)
N51 P2 N41 C41 80.83(14)
N61 P2 N41 C41 -179.32(13)
O41A P2 N41 C41 -114.8(3)
O21 P2 N41 C41 -88.71(13)
O12 P2 N41 C41 11.45(14)
O41B P2 N41 C41 161.3(4)
N51 P2 N41 C45 -92.06(17)
N61 P2 N41 C45 7.80(17)
O41A P2 N41 C45 72.3(4)
O21 P2 N41 C45 98.40(16)
O12 P2 N41 C45 -161.44(15)
O41B P2 N41 C45 -11.6(5)
N41 P2 N51 C55 -160.88(15)
N61 P2 N51 C55 98.99(15)
O41A P2 N51 C55 25.09(18)
O21 P2 N51 C55 -85.9(4)
O12 P2 N51 C55 -63.97(14)
O41B P2 N51 C55 31.77(17)
N41 P2 N51 C51 17.85(18)
N61 P2 N51 C51 -82.29(18)
O41A P2 N51 C51 -156.19(18)
O21 P2 N51 C51 92.8(4)
O12 P2 N51 C51 114.75(18)
O41B P2 N51 C51 -149.51(19)
N51 P2 N61 C65 -169.94(15)
N41 P2 N61 C65 91.80(15)
O41A P2 N61 C65 -67.5(2)
O21 P2 N61 C65 10.97(15)
O12 P2 N61 C65 -119.58(19)
O41B P2 N61 C65 -92.67(17)
N51 P2 N61 C61 -1.98(18)
N41 P2 N61 C61 -100.25(17)
O41A P2 N61 C61 100.5(2)
O21 P2 N61 C61 178.93(16)
O12 P2 N61 C61 48.4(3)
O41B P2 N61 C61 75.28(18)
C45 N41 C41 C42 4.7(3)
P2 N41 C41 C42 -168.85(15)
N41 C41 C42 C43 1.2(3)
C46 N42 C43 C42 -3.5(3)
C47 N42 C43 C42 -173.25(18)
C46 N42 C43 C44 176.64(19)
C47 N42 C43 C44 6.9(3)
C41 C42 C43 N42 173.83(18)
C41 C42 C43 C44 -6.3(3)
N42 C43 C44 C45 -174.28(19)
C42 C43 C44 C45 5.8(3)
C43 C44 C45 N41 -0.2(3)
C41 N41 C45 C44 -5.1(3)
P2 N41 C45 C44 167.53(15)
C55 N51 C51 C52 -2.4(3)
P2 N51 C51 C52 178.88(16)
N51 C51 C52 C53 0.7(3)
C57 N52 C53 C52 6.4(4)
C56 N52 C53 C52 -176.6(2)
C57 N52 C53 C54 -174.6(2)
C56 N52 C53 C54 2.4(4)
C51 C52 C53 N52 -179.3(2)
C51 C52 C53 C54 1.7(3)
N52 C53 C54 C55 178.6(2)
C52 C53 C54 C55 -2.4(3)
C53 C54 C55 N51 0.8(3)
C51 N51 C55 C54 1.7(3)
P2 N51 C55 C54 -179.49(18)
C65 N61 C61 C62 0.6(3)
P2 N61 C61 C62 -167.30(17)
N61 C61 C62 C63 1.3(3)
C66 N62 C63 C62 -177.3(2)
C67 N62 C63 C62 -4.7(3)
C66 N62 C63 C64 1.0(3)
C67 N62 C63 C64 173.6(2)
C61 C62 C63 N62 174.7(2)
C61 C62 C63 C64 -3.8(3)
N62 C63 C64 C65 -173.8(2)
C62 C63 C64 C65 4.6(3)
C63 C64 C65 N61 -3.1(3)
C61 N61 C65 C64 0.4(3)
P2 N61 C65 C64 169.17(17)
O13 S1 O11 P1 71.80(16)
O12 S1 O11 P1 -63.99(14)
C10 S1 O11 P1 -175.45(12)
O13 S1 O12 P2 -163.11(19)
O11 S1 O12 P2 -27.8(2)
C10 S1 O12 P2 83.2(2)
O13 S1 C10 F13 -178.45(19)
O11 S1 C10 F13 61.4(2)
O12 S1 C10 F13 -56.8(2)
O13 S1 C10 F12 61.6(3)
O11 S1 C10 F12 -58.5(3)
O12 S1 C10 F12 -176.8(2)
O13 S1 C10 F11 -59.9(2)
O11 S1 C10 F11 179.9(2)
O12 S1 C10 F11 61.7(2)
O23 S2 O21 P2 -65.99(13)
O22 S2 O21 P2 69.41(11)
C20 S2 O21 P2 -179.27(11)
O23 S2 O22 P1 153.53(17)
O21 S2 O22 P1 18.4(2)
C20 S2 O22 P1 -92.7(2)
O23 S2 C20 F23 -179.49(18)
O22 S2 C20 F23 59.1(2)
O21 S2 C20 F23 -59.0(2)
O23 S2 C20 F22 -59.5(2)
O22 S2 C20 F22 179.1(2)
O21 S2 C20 F22 61.1(2)
O23 S2 C20 F21 61.2(2)
O22 S2 C20 F21 -60.2(2)
O21 S2 C20 F21 -178.25(19)
O32 S3 O31 P1 41.3(3)
O33 S3 O31 P1 177.0(2)
C30 S3 O31 P1 -71.8(2)
O32 S3 C30 F33 -67.1(2)
O31 S3 C30 F33 54.1(2)
O33 S3 C30 F33 172.85(19)
O32 S3 C30 F31 52.8(2)
O31 S3 C30 F31 174.00(18)
O33 S3 C30 F31 -67.2(2)
O32 S3 C30 F32 174.39(19)
O31 S3 C30 F32 -64.5(2)
O33 S3 C30 F32 54.3(2)
O42A S4A O41A P2 -28.4(15)
O43A S4A O41A P2 -160.5(8)
C40A S4A O41A P2 91.6(10)
O41A S4A C40A F41A -176.4(8)
O42A S4A C40A F41A -44.1(9)
O43A S4A C40A F41A 68.4(8)
O41A S4A C40A F43A -56.4(7)
O42A S4A C40A F43A 75.9(7)
O43A S4A C40A F43A -171.6(5)
O41A S4A C40A F42A 56.6(7)
O42A S4A C40A F42A -171.1(6)
O43A S4A C40A F42A -58.7(6)
O42B S4B O41B P2 120.4(7)
O43B S4B O41B P2 -13.7(8)
C40B S4B O41B P2 -120.8(5)
O42B S4B C40B F42B 173.1(11)
O43B S4B C40B F42B -58.9(13)
O41B S4B C40B F42B 52.9(11)
O42B S4B C40B F41B -60.2(11)
O43B S4B C40B F41B 67.8(10)
O41B S4B C40B F41B 179.6(7)
O42B S4B C40B F43B 51.1(13)
O43B S4B C40B F43B 179.1(11)
O41B S4B C40B F43B -69.1(11)
O52 S5 C50 F52 178.5(3)
O51 S5 C50 F52 57.5(3)
O53 S5 C50 F52 -60.5(3)
O52 S5 C50 F53 57.6(3)
O51 S5 C50 F53 -63.4(3)
O53 S5 C50 F53 178.6(2)
O52 S5 C50 F51 -59.4(3)
O51 S5 C50 F51 179.6(2)
O53 S5 C50 F51 61.6(3)
O62 S6 C60 F62 175.0(2)
O63 S6 C60 F62 54.7(3)
O61 S6 C60 F62 -64.9(3)
O62 S6 C60 F61 58.1(3)
O63 S6 C60 F61 -62.1(3)
O61 S6 C60 F61 178.2(2)
O62 S6 C60 F63 -62.9(3)
O63 S6 C60 F63 176.8(2)
O61 S6 C60 F63 57.2(3)

loop_
_platon_squeeze_void_nr
_platon_squeeze_void_average_x
_platon_squeeze_void_average_y
_platon_squeeze_void_average_z
_platon_squeeze_void_volume
_platon_squeeze_void_count_electrons
_platon_squeeze_void_content
1 0.000 0.500 1.000 489 101 ' '
